data_4112740
loop_
_publ_author_name
'Marta Mas-Torrent'
'Peter Hadley'
'Stefan T. Bromley'
'Xavi Ribas'
'Judit Tarr\'es'
'Montserrat Mas'
'Elies Molins'
'Jaume Veciana'
'Concepci\'o Rovira'

_publ_section_title
;
 Correlation between Crystal Structure and Mobility in Organic
 Field-Effect Transistors Based on Single Crystals of Tetrathiafulvalene
 Derivatives
;
_journal_name_full 'Journal of the American Chemical Society'
_journal_page_first 8546
_journal_page_last 8553
_journal_paper_doi 10.1021/ja048342i
_journal_volume 126
_journal_year 2004
_chemical_formula_sum 'C10 H8 S6'
_chemical_formula_weight 320.52
_chemical_name_systematic
;
 ?
;
_space_group_IT_number 2
_symmetry_cell_setting triclinic
_symmetry_space_group_name_Hall '-P 1'
_symmetry_space_group_name_H-M 'P -1'
_atom_sites_solution_hydrogens geom
_atom_sites_solution_primary direct
_atom_sites_solution_secondary difmap
_audit_creation_method SHELXL-97
_cell_angle_alpha 102.53(6)
_cell_angle_beta 93.15(6)
_cell_angle_gamma 92.89(6)
_cell_formula_units_Z 2
_cell_length_a 6.379(3)
_cell_length_b 7.835(9)
_cell_length_c 12.300(10)
_cell_measurement_temperature 293(2)
_cell_volume 598.0(9)
_computing_structure_refinement 'SHELXL-97 (Sheldrick, 1997)'
_diffrn_ambient_temperature 293(2)
_diffrn_measured_fraction_theta_full 0.997
_diffrn_measured_fraction_theta_max 0.997
_diffrn_radiation_monochromator graphite
_diffrn_radiation_source 'fine-focus sealed tube'
_diffrn_radiation_wavelength 0.70926
_diffrn_reflns_av_R_equivalents 0.0000
_diffrn_reflns_av_sigmaI/netI 0.0272
_diffrn_reflns_limit_h_max 9
_diffrn_reflns_limit_h_min 0
_diffrn_reflns_limit_k_max 11
_diffrn_reflns_limit_k_min -11
_diffrn_reflns_limit_l_max 17
_diffrn_reflns_limit_l_min -17
_diffrn_reflns_number 3603
_diffrn_reflns_theta_full 30.35
_diffrn_reflns_theta_max 30.35
_diffrn_reflns_theta_min 1.70
_exptl_absorpt_coefficient_mu 1.108
_exptl_crystal_density_diffrn 1.780
_exptl_crystal_F_000 328
_refine_diff_density_max 1.039
_refine_diff_density_min -0.847
_refine_diff_density_rms 0.118
_refine_ls_extinction_method none
_refine_ls_goodness_of_fit_ref 1.055
_refine_ls_hydrogen_treatment mixed
_refine_ls_matrix_type full
_refine_ls_number_parameters 155
_refine_ls_number_reflns 3603
_refine_ls_number_restraints 8
_refine_ls_restrained_S_all 1.058
_refine_ls_R_factor_all 0.0792
_refine_ls_R_factor_gt 0.0522
_refine_ls_shift/su_max 0.961
_refine_ls_shift/su_mean 0.141
_refine_ls_structure_factor_coef Fsqd
_refine_ls_weighting_details 'calc w=1/[\s^2^(Fo^2^)+(0.0890P)^2^+1.0718P] where P=(Fo^2^+2Fc^2^)/3'
_refine_ls_weighting_scheme calc
_refine_ls_wR_factor_gt 0.1583
_refine_ls_wR_factor_ref 0.1740
_reflns_number_gt 2676
_reflns_number_total 3603
_reflns_threshold_expression >2sigma(I)
_cod_data_source_file ja048342isi20040323_110337.cif
_cod_data_source_block ju6
_cod_database_code 4112740

loop_
_symmetry_equiv_pos_as_xyz
'x, y, z'
'-x, -y, -z'

loop_
_atom_site_label
_atom_site_type_symbol
_atom_site_fract_x
_atom_site_fract_y
_atom_site_fract_z
_atom_site_U_iso_or_equiv
_atom_site_adp_type
_atom_site_occupancy
_atom_site_symmetry_multiplicity
_atom_site_calc_flag
_atom_site_refinement_flags
_atom_site_disorder_assembly
_atom_site_disorder_group
S1 S 0.55889(12) -0.01021(12) 0.23203(6) 0.0307(2) Uani 1 1 d . . .
S2 S 0.11845(12) 0.01047(12) 0.30029(7) 0.0321(2) Uani 1 1 d . . .
S4 S 0.72260(12) 0.23704(11) 0.47283(7) 0.0296(2) Uani 1 1 d . . .
S5 S 0.28116(12) 0.25349(12) 0.53793(7) 0.0310(2) Uani 1 1 d . . .
S6 S 0.69811(18) 0.57249(16) 0.80163(9) 0.0491(3) Uani 1 1 d . . .
C1 C 0.3878(5) 0.0705(4) 0.3358(2) 0.0254(6) Uani 1 1 d . . .
C2 C 0.3573(5) -0.1104(4) 0.1348(2) 0.0278(6) Uani 1 1 d D . .
C3 C 0.1604(5) -0.0993(4) 0.1657(3) 0.0278(6) Uani 1 1 d D A .
C6 C 0.4548(4) 0.1746(4) 0.4352(2) 0.0248(6) Uani 1 1 d . . .
C7 C 0.6746(5) 0.3708(4) 0.6008(2) 0.0258(6) Uani 1 1 d . . .
C8 C 0.4763(5) 0.3781(4) 0.6294(3) 0.0266(6) Uani 1 1 d . . .
C10 C 0.8459(5) 0.4775(4) 0.6839(3) 0.0295(6) Uani 1 1 d . . .
H101 H 0.9152 0.5677 0.6531 0.070(7) Uiso 1 1 calc R . .
H102 H 0.9504 0.4028 0.7051 0.070(7) Uiso 1 1 calc R . .
C9 C 0.4367(4) 0.4954(4) 0.7453(2) 0.0239(6) Uani 1 1 d . . .
H91 H 0.3676 0.4278 0.7920 0.070(7) Uiso 1 1 calc R . .
H92 H 0.3521 0.5918 0.7371 0.070(7) Uiso 1 1 calc R . .
S3 S -0.03895(19) -0.21578(19) 0.07185(10) 0.0408(3) Uani 0.80 1 d PD A 1
C4 C 0.3718(19) -0.221(3) 0.0229(11) 0.0464(16) Uani 0.80 1 d PD A 1
H41 H 0.4397 -0.3270 0.0291 0.070(7) Uiso 0.80 1 calc PR A 1
H42 H 0.4569 -0.1590 -0.0208 0.070(7) Uiso 0.80 1 calc PR A 1
C5 C 0.1508(10) -0.270(5) -0.0365(5) 0.029(2) Uani 0.80 1 d PD A 1
H51 H 0.1358 -0.3940 -0.0712 0.070(7) Uiso 0.80 1 calc PR A 1
H52 H 0.1276 -0.2039 -0.0937 0.070(7) Uiso 0.80 1 calc PR A 1
S4' S 0.414(2) -0.233(3) 0.0093(11) 0.0464(16) Uani 0.20 1 d PD A 2
C5' C 0.141(3) -0.26(2) -0.045(2) 0.029(2) Uani 0.20 1 d PD A 2
H51' H 0.1114 -0.1939 -0.0989 0.070(7) Uiso 0.20 1 calc PR A 2
H52' H 0.1010 -0.3867 -0.0780 0.070(7) Uiso 0.20 1 calc PR A 2
C3' C 0.030(3) -0.200(4) 0.0645(14) 0.0408(3) Uani 0.20 1 d PD A 2
H31' H -0.0802 -0.1266 0.0483 0.070(7) Uiso 0.20 1 calc PR A 2
H32' H -0.0375 -0.3015 0.0843 0.070(7) Uiso 0.20 1 calc PR A 2

loop_
_atom_site_aniso_label
_atom_site_aniso_U_11
_atom_site_aniso_U_22
_atom_site_aniso_U_33
_atom_site_aniso_U_23
_atom_site_aniso_U_13
_atom_site_aniso_U_12
S1 0.0237(4) 0.0408(5) 0.0228(4) -0.0036(3) 0.0032(3) 0.0008(3)
S2 0.0223(4) 0.0412(5) 0.0262(4) -0.0067(3) 0.0024(3) -0.0013(3)
S4 0.0211(3) 0.0373(4) 0.0251(4) -0.0046(3) 0.0034(3) -0.0003(3)
S5 0.0208(3) 0.0403(5) 0.0254(4) -0.0064(3) 0.0029(3) -0.0013(3)
S6 0.0460(6) 0.0551(6) 0.0368(5) -0.0077(4) -0.0034(4) -0.0013(4)
C1 0.0221(13) 0.0304(15) 0.0201(13) -0.0017(11) 0.0019(10) -0.0007(11)
C2 0.0297(15) 0.0294(15) 0.0207(13) -0.0014(11) 0.0013(11) -0.0007(11)
C3 0.0269(14) 0.0294(15) 0.0228(14) -0.0020(11) -0.0013(11) -0.0023(11)
C6 0.0218(13) 0.0289(15) 0.0208(13) -0.0010(11) 0.0020(10) 0.0003(10)
C7 0.0249(14) 0.0281(14) 0.0212(13) -0.0010(11) 0.0012(10) -0.0009(11)
C8 0.0245(13) 0.0278(14) 0.0236(14) -0.0022(11) 0.0007(11) 0.0003(11)
C10 0.0281(14) 0.0326(16) 0.0219(14) -0.0063(12) -0.0014(11) 0.0028(12)
C9 0.0211(12) 0.0269(14) 0.0191(12) -0.0043(10) -0.0010(10) -0.0005(10)
S3 0.0309(6) 0.0504(7) 0.0328(6) -0.0073(5) -0.0005(4) -0.0031(6)
C4 0.051(5) 0.049(3) 0.032(3) -0.007(2) 0.004(3) 0.005(4)
C5 0.0192(14) 0.048(4) 0.0136(19) -0.009(4) -0.0036(11) -0.001(2)
S4' 0.051(5) 0.049(3) 0.032(3) -0.007(2) 0.004(3) 0.005(4)
C5' 0.0192(14) 0.048(4) 0.0136(19) -0.009(4) -0.0036(11) -0.001(2)
C3' 0.0309(6) 0.0504(7) 0.0328(6) -0.0073(5) -0.0005(4) -0.0031(6)

loop_
_atom_type_symbol
_atom_type_description
_atom_type_scat_dispersion_real
_atom_type_scat_dispersion_imag
_atom_type_scat_source
S S 0.1246 0.1234 'International Tables Vol C Tables 4.2.6.8 and 6.1.1.4'
C C 0.0033 0.0016 'International Tables Vol C Tables 4.2.6.8 and 6.1.1.4'
H H 0.0000 0.0000 'International Tables Vol C Tables 4.2.6.8 and 6.1.1.4'

loop_
_geom_angle_atom_site_label_1
_geom_angle_atom_site_label_2
_geom_angle_atom_site_label_3
_geom_angle
C2 S1 C1 94.16(15)
C3 S2 C1 93.74(16)
C7 S4 C6 94.19(16)
C8 S5 C6 94.26(15)
C9 S6 C10 99.76(16)
C6 C1 S1 123.0(2)
C6 C1 S2 121.6(2)
S1 C1 S2 115.45(17)
C3 C2 C4 113.1(6)
C3 C2 S4' 121.8(5)
C4 C2 S4' 8.7(9)
C3 C2 S1 117.7(2)
C4 C2 S1 128.9(5)
S4' C2 S1 120.2(5)
C2 C3 C3' 103.7(9)
C2 C3 S2 118.8(2)
C3' C3 S2 137.5(9)
C2 C3 S3 117.4(2)
C3' C3 S3 14.3(8)
S2 C3 S3 123.5(2)
C1 C6 S5 122.3(2)
C1 C6 S4 122.5(2)
S5 C6 S4 115.17(17)
C8 C7 C10 117.7(3)
C8 C7 S4 117.8(2)
C10 C7 S4 124.4(2)
C7 C8 C9 117.2(3)
C7 C8 S5 118.3(2)
C9 C8 S5 124.5(2)
C7 C10 S6 102.6(2)
C8 C9 S6 102.5(2)
C3 S3 C5 90.5(5)
C2 C4 C5 110.4(9)
C4 C5 S3 106.5(6)
C2 S4' C5' 93.5(17)
C3' C5' S4' 100.1(15)
C3 C3' C5' 119(2)

loop_
_geom_bond_atom_site_label_1
_geom_bond_atom_site_label_2
_geom_bond_distance
S1 C2 1.739(3)
S1 C1 1.759(3)
S2 C3 1.734(3)
S2 C1 1.764(3)
S4 C7 1.743(3)
S4 C6 1.762(3)
S5 C8 1.737(3)
S5 C6 1.758(3)
S6 C9 1.793(3)
S6 C10 1.815(4)
C1 C6 1.348(4)
C2 C3 1.333(4)
C2 C4 1.470(8)
C2 S4' 1.702(8)
C3 C3' 1.501(9)
C3 S3 1.746(3)
C7 C8 1.333(4)
C7 C10 1.534(4)
C8 C9 1.560(4)
S3 C5 1.845(6)
C4 C5 1.542(9)
S4' C5' 1.818(10)
C5' C3' 1.551(11)
